data_7160861
loop_
_publ_author_name
'Li, Han'
'Long, Xujing'
'Zhu, Chuanle'

_publ_section_title
;
 Chemoselective Defluorinative Amination of (Trifluoromethyl)alkenes with
 Amidines: Synthesis of 6-Fluoro-1,4-dihydropyrimidines
;
_journal_name_full 'Organic &amp; Biomolecular Chemistry'
_journal_paper_doi 10.1039/D5OB01554E
_journal_year 2025
_chemical_formula_moiety '2(C20 H20 Br F N2)'
_chemical_formula_sum 'C40 H40 Br2 F2 N4'
_chemical_formula_weight 774.58
_chemical_name_systematic 5-(4-bromophenyl)-2-(tert-butyl)-6-fluoro-1-phenyl-1,4-dihydropyrimidine
_chemical_properties_physical Air-sensitive
_space_group_crystal_system triclinic
_space_group_IT_number 2
_space_group_name_Hall '-P 1'
_space_group_name_H-M_alt 'P -1'
_atom_sites_solution_hydrogens geom
_atom_sites_solution_primary dual
_audit_creation_date 2025-07-21
_audit_creation_method
;
Olex2 1.3
(compiled 2020.11.12 svn.r5f609507 for OlexSys, GUI svn.r6408)
;
_audit_update_record
;
2025-07-23 deposited with the CCDC.	2025-11-14 downloaded from the CCDC.
;
_cell_angle_alpha 92.300(6)
_cell_angle_beta 90.755(6)
_cell_angle_gamma 93.448(6)
_cell_formula_units_Z 1
_cell_length_a 5.8689(4)
_cell_length_b 11.6621(10)
_cell_length_c 12.8743(10)
_cell_measurement_reflns_used 2220
_cell_measurement_temperature 293(2)
_cell_measurement_theta_max 70.2940
_cell_measurement_theta_min 3.7950
_cell_volume 878.75(12)
_computing_cell_refinement 'CrysAlisPro 1.171.42.99a (Rigaku OD, 2023)'
_computing_data_collection 'CrysAlisPro 1.171.42.99a (Rigaku OD, 2023)'
_computing_data_reduction 'CrysAlisPro 1.171.42.99a (Rigaku OD, 2023)'
_computing_molecular_graphics 'Olex2 1.3 (Dolomanov et al., 2009)'
_computing_publication_material 'Olex2 1.3 (Dolomanov et al., 2009)'
_computing_structure_refinement 'SHELXL 2018/3 (Sheldrick, 2015)'
_computing_structure_solution 'SHELXT 2018/2 (Sheldrick, 2018)'
_diffrn_ambient_temperature 293(2)
_diffrn_detector 'CCD plate'
_diffrn_detector_area_resol_mean 8.0606
_diffrn_detector_type Eos
_diffrn_measured_fraction_theta_full 0.998
_diffrn_measured_fraction_theta_max 0.972
_diffrn_measurement_details
;
List of Runs (angles in degrees, time in seconds):

  # Type    Start    End  Width  t~exp~   \w     \q     \k     \f   Frames
#--------------------------------------------------------------------------
  1  \w     -2.00  39.00   1.00    1.50    --   35.25 -77.00  30.00   41
  2  \w     42.00 102.00   1.00    1.50    --   35.25  57.00   0.00   60
  3  \w    -13.00  28.00   1.00    1.50    --   35.25 -77.00  90.00   41
  4  \w     46.00  82.00   1.00    1.50    --   35.25-125.00 -30.00   36
  5  \w    -21.00  52.00   1.00    1.50    --   35.25 -57.00 120.00   73
  6  \w     33.00  94.00   1.00    1.50    --   35.25  57.00 -60.00   61
  7  \w     55.00  84.00   1.00    1.50    --   35.25-125.00-180.00   29
  8  \w     16.00  95.00   1.00    1.50    --   35.25  37.00 -90.00   79
  9  \w     41.00  67.00   1.00    1.00    --  105.75 -94.00-120.00   26
 10  \w    142.00 168.00   1.00    1.00    --  105.75 111.00  30.00   26
 11  \w     37.00 123.00   1.00    1.00    --  105.75 -30.00  60.00   86
 12  \w    111.00 149.00   1.00    1.00    --  105.75 111.00 120.00   38
 13  \w     39.00 132.00   1.00    1.00    --  105.75 -77.00  90.00   93
 14  \w     39.00 100.00   1.00    1.00    --  105.75-111.00  90.00   61
 15  \w     48.00 108.00   1.00    1.00    --  105.75-111.00   0.00   60
 16  \w     88.00 164.00   1.00    1.00    --  105.75  61.00-120.00   76
 17  \w    131.00 157.00   1.00    1.00    --  105.75  15.00-180.00   26
 18  \w     84.00 112.00   1.00    1.00    --  105.75  15.00-180.00   28
 19  \w     81.00 106.00   1.00    1.00    --  105.75-111.00-180.00   25
 20  \w     70.00 105.00   1.00    1.00    --  105.75 -94.00-120.00   35
 21  \w     61.00 124.00   1.00    1.00    --  105.75 178.00 120.00   63
 22  \w    110.00 135.00   1.00    1.00    --  105.75 111.00  30.00   25
 23  \w     44.00 127.00   1.00    1.00    --  105.75 -30.00-150.00   83
 24  \w     88.00 170.00   1.00    1.00    --  105.75  61.00-150.00   82
;
_diffrn_measurement_device 'four-circle diffractometer'
_diffrn_measurement_device_type 'Xcalibur, Eos, Gemini'
_diffrn_measurement_method '\w scans'
_diffrn_orient_matrix_type 'CrysAlisPro convention (1999,Acta A55,543-557)'
_diffrn_orient_matrix_UB_11 0.1247005000
_diffrn_orient_matrix_UB_12 -0.0030326000
_diffrn_orient_matrix_UB_13 0.1058130000
_diffrn_orient_matrix_UB_21 -0.1061043000
_diffrn_orient_matrix_UB_22 -0.1222415000
_diffrn_orient_matrix_UB_23 0.0146159000
_diffrn_orient_matrix_UB_31 0.2058199000
_diffrn_orient_matrix_UB_32 -0.0509036000
_diffrn_orient_matrix_UB_33 -0.0541817000
_diffrn_radiation_monochromator graphite
_diffrn_radiation_probe x-ray
_diffrn_radiation_type 'Cu K\a'
_diffrn_radiation_wavelength 1.54184
_diffrn_reflns_av_R_equivalents 0.0499
_diffrn_reflns_av_unetI/netI 0.0691
_diffrn_reflns_Laue_measured_fraction_full 0.998
_diffrn_reflns_Laue_measured_fraction_max 0.972
_diffrn_reflns_limit_h_max 7
_diffrn_reflns_limit_h_min -4
_diffrn_reflns_limit_k_max 13
_diffrn_reflns_limit_k_min -14
_diffrn_reflns_limit_l_max 15
_diffrn_reflns_limit_l_min -15
_diffrn_reflns_number 5372
_diffrn_reflns_point_group_measured_fraction_full 0.998
_diffrn_reflns_point_group_measured_fraction_max 0.972
_diffrn_reflns_theta_full 67.684
_diffrn_reflns_theta_max 71.051
_diffrn_reflns_theta_min 3.436
_diffrn_source 'fine-focus sealed X-ray tube'
_diffrn_source_type 'Enhance (Cu) X-ray Source'
_exptl_absorpt_coefficient_mu 3.290
_exptl_absorpt_correction_T_max 1.00000
_exptl_absorpt_correction_T_min 0.62455
_exptl_absorpt_correction_type multi-scan
_exptl_absorpt_process_details
;
CrysAlisPro 1.171.42.99a (Rigaku Oxford Diffraction, 2023)
Empirical absorption correction using spherical harmonics,
implemented in SCALE3 ABSPACK scaling algorithm.
;
_exptl_crystal_colour colourless
_exptl_crystal_colour_primary colourless
_exptl_crystal_density_diffrn 1.464
_exptl_crystal_description block
_exptl_crystal_F_000 396
_exptl_crystal_size_max 0.2
_exptl_crystal_size_mid 0.1
_exptl_crystal_size_min 0.1
_refine_diff_density_max 0.468
_refine_diff_density_min -0.634
_refine_diff_density_rms 0.083
_refine_ls_extinction_coef 0.0121(11)
_refine_ls_extinction_expression Fc^*^=kFc[1+0.001xFc^2^\l^3^/sin(2\q)]^-1/4^
_refine_ls_extinction_method 'SHELXL-2018/3 (Sheldrick 2018)'
_refine_ls_goodness_of_fit_ref 1.041
_refine_ls_hydrogen_treatment constr
_refine_ls_matrix_type full
_refine_ls_number_parameters 221
_refine_ls_number_reflns 3312
_refine_ls_number_restraints 0
_refine_ls_restrained_S_all 1.041
_refine_ls_R_factor_all 0.0588
_refine_ls_R_factor_gt 0.0511
_refine_ls_shift/su_max 0.000
_refine_ls_shift/su_mean 0.000
_refine_ls_structure_factor_coef Fsqd
_refine_ls_weighting_details 'w=1/[\s^2^(Fo^2^)+(0.0786P)^2^+0.0995P] where P=(Fo^2^+2Fc^2^)/3'
_refine_ls_weighting_scheme calc
_refine_ls_wR_factor_gt 0.1377
_refine_ls_wR_factor_ref 0.1501
_reflns_Friedel_coverage 0.000
_reflns_number_gt 2784
_reflns_number_total 3312
_reflns_threshold_expression 'I > 2\s(I)'
_cod_data_source_file d5ob01554e2.cif
_cod_data_source_block exp_15114_auto
_cod_database_code 7160861
_shelx_shelxl_version_number 2018/3
_shelx_space_group_comment
;
The symmetry employed for this shelxl refinement is uniquely defined
by the following loop, which should always be used as a source of
symmetry information in preference to the above space-group names.
They are only intended as comments.
;
_shelx_estimated_absorpt_t_max 0.734
_shelx_estimated_absorpt_t_min 0.559
_reflns_odcompleteness_completeness 99.90
_reflns_odcompleteness_iscentric 1
_reflns_odcompleteness_theta 66.97
_olex2_refinement_description
;
1. Fixed Uiso
 At 1.2 times of:
  All C(H) groups, All C(H,H) groups
 At 1.5 times of:
  All C(H,H,H) groups
2.a Secondary CH2 refined with riding coordinates:
 C8(H8A,H8B)
2.b Aromatic/amide H refined with riding coordinates:
 C19(H19), C15(H15), C3(H3), C18(H18), C2(H2), C17(H17), C16(H16), C6(H6),
 C5(H5)
2.c Idealised Me refined as rotating group:
 C13(H13A,H13B,H13C), C12(H12A,H12B,H12C), C11(H11A,H11B,H11C)
;
_olex2_submission_special_instructions 'No special instructions were received'
_oxdiff_exptl_absorpt_empirical_details
;
Empirical correction (ABSPACK) includes:
- Absorption correction using spherical harmonics
- Frame scaling
;
_oxdiff_exptl_absorpt_empirical_full_max 1.754
_oxdiff_exptl_absorpt_empirical_full_min 0.619

loop_
_space_group_symop_operation_xyz
'x, y, z'
'-x, -y, -z'

loop_
_atom_site_label
_atom_site_type_symbol
_atom_site_fract_x
_atom_site_fract_y
_atom_site_fract_z
_atom_site_U_iso_or_equiv
_atom_site_adp_type
_atom_site_occupancy
_atom_site_site_symmetry_order
_atom_site_calc_flag
_atom_site_refinement_flags_posn
_atom_site_refinement_flags_adp
_atom_site_refinement_flags_occupancy
_atom_site_disorder_assembly
_atom_site_disorder_group
Br1 Br 0.59009(8) 0.18191(3) 1.02301(3) 0.0623(2) Uani 1 1 d . . . . .
F1 F 0.0136(4) 0.63314(18) 0.82857(16) 0.0550(6) Uani 1 1 d . . . . .
N1 N 0.1003(4) 0.7209(2) 0.67960(19) 0.0356(6) Uani 1 1 d . . . . .
N2 N 0.3522(4) 0.6414(2) 0.5571(2) 0.0396(6) Uani 1 1 d . . . . .
C7 C 0.3253(5) 0.5648(2) 0.7361(2) 0.0332(6) Uani 1 1 d . . . . .
C14 C 0.1056(5) 0.8363(2) 0.7267(2) 0.0346(6) Uani 1 1 d . . . . .
C9 C 0.1910(5) 0.7063(2) 0.5780(2) 0.0327(6) Uani 1 1 d . . . . .
C008 C 0.1581(5) 0.6364(3) 0.7480(2) 0.0351(6) Uani 1 1 d . . . . .
C4 C 0.3803(5) 0.4737(2) 0.8060(2) 0.0346(6) Uani 1 1 d . . . . .
C1 C 0.5042(6) 0.3001(3) 0.9354(2) 0.0405(7) Uani 1 1 d . . . . .
C10 C 0.0703(5) 0.7602(3) 0.4870(2) 0.0395(7) Uani 1 1 d . . . . .
C8 C 0.4666(5) 0.5839(3) 0.6396(2) 0.0413(7) Uani 1 1 d . . . . .
H8A H 0.605294 0.629179 0.659662 0.050 Uiso 1 1 calc R U . . .
H8B H 0.510610 0.509870 0.612141 0.050 Uiso 1 1 calc R U . . .
C19 C -0.0769(6) 0.8681(3) 0.7876(3) 0.0448(7) Uani 1 1 d . . . . .
H19 H -0.202216 0.816885 0.796230 0.054 Uiso 1 1 calc R U . . .
C15 C 0.2915(6) 0.9125(3) 0.7142(3) 0.0455(8) Uani 1 1 d . . . . .
H15 H 0.414027 0.890568 0.674514 0.055 Uiso 1 1 calc R U . . .
C13 C -0.1161(6) 0.8414(3) 0.5188(3) 0.0491(8) Uani 1 1 d . . . . .
H13A H -0.225027 0.801751 0.561721 0.074 Uiso 1 1 calc R U . . .
H13B H -0.191778 0.865681 0.457681 0.074 Uiso 1 1 calc R U . . .
H13C H -0.047716 0.907379 0.556973 0.074 Uiso 1 1 calc R U . . .
C12 C 0.2487(6) 0.8260(4) 0.4225(3) 0.0583(10) Uani 1 1 d . . . . .
H12A H 0.320642 0.888268 0.464301 0.088 Uiso 1 1 calc R U . . .
H12B H 0.175379 0.855940 0.363146 0.088 Uiso 1 1 calc R U . . .
H12C H 0.361856 0.774875 0.399545 0.088 Uiso 1 1 calc R U . . .
C3 C 0.5787(6) 0.4153(3) 0.7916(3) 0.0558(10) Uani 1 1 d . . . . .
H3 H 0.673446 0.434907 0.736923 0.067 Uiso 1 1 calc R U . . .
C18 C -0.0689(7) 0.9767(4) 0.8350(3) 0.0595(10) Uani 1 1 d . . . . .
H18 H -0.189202 0.998479 0.876219 0.071 Uiso 1 1 calc R U . . .
C11 C -0.0459(7) 0.6594(4) 0.4221(3) 0.0602(10) Uani 1 1 d . . . . .
H11A H 0.066947 0.608383 0.398842 0.090 Uiso 1 1 calc R U . . .
H11B H -0.122108 0.688297 0.363031 0.090 Uiso 1 1 calc R U . . .
H11C H -0.155384 0.618583 0.463892 0.090 Uiso 1 1 calc R U . . .
C2 C 0.6396(6) 0.3297(4) 0.8551(3) 0.0592(10) Uani 1 1 d . . . . .
H2 H 0.772911 0.292347 0.843005 0.071 Uiso 1 1 calc R U . . .
C17 C 0.1155(8) 1.0526(3) 0.8217(3) 0.0653(12) Uani 1 1 d . . . . .
H17 H 0.119279 1.125496 0.853957 0.078 Uiso 1 1 calc R U . . .
C16 C 0.2952(7) 1.0213(3) 0.7609(3) 0.0589(10) Uani 1 1 d . . . . .
H16 H 0.418630 1.073421 0.751308 0.071 Uiso 1 1 calc R U . . .
C6 C 0.3076(7) 0.3542(4) 0.9534(3) 0.0622(11) Uani 1 1 d . . . . .
H6 H 0.215022 0.332961 1.008374 0.075 Uiso 1 1 calc R U . . .
C5 C 0.2466(7) 0.4401(3) 0.8905(3) 0.0566(10) Uani 1 1 d . . . . .
H5 H 0.113288 0.476823 0.904151 0.068 Uiso 1 1 calc R U . . .

loop_
_atom_site_aniso_label
_atom_site_aniso_U_11
_atom_site_aniso_U_22
_atom_site_aniso_U_33
_atom_site_aniso_U_23
_atom_site_aniso_U_13
_atom_site_aniso_U_12
Br1 0.0828(4) 0.0583(3) 0.0492(3) 0.01658(19) -0.0085(2) 0.0256(2)
F1 0.0640(12) 0.0537(12) 0.0520(12) 0.0170(9) 0.0283(10) 0.0270(10)
N1 0.0402(13) 0.0339(13) 0.0339(13) 0.0025(10) 0.0044(10) 0.0114(10)
N2 0.0403(13) 0.0428(14) 0.0367(13) 0.0039(11) 0.0057(11) 0.0086(11)
C7 0.0341(14) 0.0316(14) 0.0343(15) 0.0029(11) 0.0045(11) 0.0033(11)
C14 0.0372(15) 0.0346(15) 0.0330(15) 0.0022(11) -0.0072(11) 0.0127(12)
C9 0.0307(13) 0.0312(13) 0.0360(15) 0.0028(11) 0.0026(11) -0.0012(11)
C008 0.0360(14) 0.0360(15) 0.0337(15) 0.0025(11) 0.0066(12) 0.0047(12)
C4 0.0380(15) 0.0303(14) 0.0358(15) 0.0017(11) 0.0010(12) 0.0050(12)
C1 0.0500(17) 0.0382(16) 0.0342(15) 0.0067(12) -0.0091(13) 0.0100(13)
C10 0.0345(15) 0.0480(17) 0.0361(16) 0.0059(13) -0.0040(12) 0.0024(13)
C8 0.0380(15) 0.0454(17) 0.0425(17) 0.0103(14) 0.0074(13) 0.0118(13)
C19 0.0427(17) 0.0464(18) 0.0470(18) 0.0028(14) 0.0010(14) 0.0154(14)
C15 0.0419(17) 0.0469(18) 0.0483(19) 0.0070(14) -0.0107(14) 0.0066(14)
C13 0.0390(17) 0.063(2) 0.0479(19) 0.0124(16) -0.0079(14) 0.0153(15)
C12 0.0441(19) 0.079(3) 0.054(2) 0.029(2) -0.0024(16) 0.0039(18)
C3 0.0494(19) 0.062(2) 0.061(2) 0.0234(18) 0.0175(17) 0.0237(17)
C18 0.069(2) 0.056(2) 0.055(2) -0.0122(17) -0.0046(18) 0.031(2)
C11 0.056(2) 0.071(3) 0.052(2) -0.0103(19) -0.0138(17) 0.0024(19)
C2 0.049(2) 0.064(2) 0.069(2) 0.0205(19) 0.0122(18) 0.0271(18)
C17 0.090(3) 0.0407(19) 0.064(3) -0.0132(18) -0.029(2) 0.018(2)
C16 0.064(2) 0.0445(19) 0.067(3) 0.0014(17) -0.0219(19) -0.0019(18)
C6 0.075(3) 0.066(2) 0.051(2) 0.0236(19) 0.0244(19) 0.028(2)
C5 0.061(2) 0.061(2) 0.053(2) 0.0234(18) 0.0211(18) 0.0332(19)

loop_
_atom_type_symbol
_atom_type_description
_atom_type_scat_dispersion_real
_atom_type_scat_dispersion_imag
_atom_type_scat_source
C C 0.0181 0.0091 'International Tables Vol C Tables 4.2.6.8 and 6.1.1.4'
H H 0.0000 0.0000 'International Tables Vol C Tables 4.2.6.8 and 6.1.1.4'
Br Br -0.6763 1.2805 'International Tables Vol C Tables 4.2.6.8 and 6.1.1.4'
F F 0.0727 0.0534 'International Tables Vol C Tables 4.2.6.8 and 6.1.1.4'
N N 0.0311 0.0180 'International Tables Vol C Tables 4.2.6.8 and 6.1.1.4'

loop_
_geom_angle_atom_site_label_1
_geom_angle_atom_site_label_2
_geom_angle_atom_site_label_3
_geom_angle
_geom_angle_site_symmetry_1
_geom_angle_site_symmetry_3
_geom_angle_publ_flag
C9 N1 C14 118.2(2) . . ?
C008 N1 C14 114.2(2) . . ?
C008 N1 C9 114.1(2) . . ?
C9 N2 C8 120.5(3) . . ?
C008 C7 C4 126.3(3) . . ?
C008 C7 C8 114.0(3) . . ?
C4 C7 C8 119.7(2) . . ?
C19 C14 N1 119.1(3) . . ?
C15 C14 N1 120.6(3) . . ?
C15 C14 C19 120.3(3) . . ?
N1 C9 C10 118.4(2) . . ?
N2 C9 N1 123.3(3) . . ?
N2 C9 C10 118.0(3) . . ?
F1 C008 N1 110.5(2) . . ?
C7 C008 F1 123.1(3) . . ?
C7 C008 N1 126.4(3) . . ?
C3 C4 C7 120.0(3) . . ?
C3 C4 C5 115.5(3) . . ?
C5 C4 C7 124.5(3) . . ?
C2 C1 Br1 119.3(3) . . ?
C2 C1 C6 120.6(3) . . ?
C6 C1 Br1 120.1(3) . . ?
C9 C10 C13 114.9(3) . . ?
C12 C10 C9 109.2(2) . . ?
C12 C10 C13 109.0(3) . . ?
C12 C10 C11 110.5(3) . . ?
C11 C10 C9 105.9(3) . . ?
C11 C10 C13 107.4(3) . . ?
N2 C8 C7 114.9(2) . . ?
N2 C8 H8A 108.5 . . ?
N2 C8 H8B 108.5 . . ?
C7 C8 H8A 108.5 . . ?
C7 C8 H8B 108.5 . . ?
H8A C8 H8B 107.5 . . ?
C14 C19 H19 120.4 . . ?
C18 C19 C14 119.1(3) . . ?
C18 C19 H19 120.4 . . ?
C14 C15 H15 120.1 . . ?
C14 C15 C16 119.9(3) . . ?
C16 C15 H15 120.1 . . ?
C10 C13 H13A 109.5 . . ?
C10 C13 H13B 109.5 . . ?
C10 C13 H13C 109.5 . . ?
H13A C13 H13B 109.5 . . ?
H13A C13 H13C 109.5 . . ?
H13B C13 H13C 109.5 . . ?
C10 C12 H12A 109.5 . . ?
C10 C12 H12B 109.5 . . ?
C10 C12 H12C 109.5 . . ?
H12A C12 H12B 109.5 . . ?
H12A C12 H12C 109.5 . . ?
H12B C12 H12C 109.5 . . ?
C4 C3 H3 118.7 . . ?
C2 C3 C4 122.5(3) . . ?
C2 C3 H3 118.7 . . ?
C19 C18 H18 119.8 . . ?
C17 C18 C19 120.4(4) . . ?
C17 C18 H18 119.8 . . ?
C10 C11 H11A 109.5 . . ?
C10 C11 H11B 109.5 . . ?
C10 C11 H11C 109.5 . . ?
H11A C11 H11B 109.5 . . ?
H11A C11 H11C 109.5 . . ?
H11B C11 H11C 109.5 . . ?
C1 C2 C3 119.6(3) . . ?
C1 C2 H2 120.2 . . ?
C3 C2 H2 120.2 . . ?
C18 C17 H17 119.8 . . ?
C18 C17 C16 120.4(3) . . ?
C16 C17 H17 119.8 . . ?
C15 C16 H16 120.0 . . ?
C17 C16 C15 119.9(4) . . ?
C17 C16 H16 120.0 . . ?
C1 C6 H6 120.0 . . ?
C1 C6 C5 120.0(3) . . ?
C5 C6 H6 120.0 . . ?
C4 C5 H5 119.1 . . ?
C6 C5 C4 121.7(3) . . ?
C6 C5 H5 119.1 . . ?

loop_
_geom_bond_atom_site_label_1
_geom_bond_atom_site_label_2
_geom_bond_distance
_geom_bond_site_symmetry_2
_geom_bond_publ_flag
Br1 C1 1.903(3) . ?
F1 C008 1.349(3) . ?
N1 C14 1.452(4) . ?
N1 C9 1.427(4) . ?
N1 C008 1.401(4) . ?
N2 C9 1.272(4) . ?
N2 C8 1.456(4) . ?
C7 C008 1.333(4) . ?
C7 C4 1.467(4) . ?
C7 C8 1.519(4) . ?
C14 C19 1.396(4) . ?
C14 C15 1.380(4) . ?
C9 C10 1.536(4) . ?
C4 C3 1.395(4) . ?
C4 C5 1.404(4) . ?
C1 C2 1.355(5) . ?
C1 C6 1.366(5) . ?
C10 C13 1.538(4) . ?
C10 C12 1.534(4) . ?
C10 C11 1.535(5) . ?
C8 H8A 0.9700 . ?
C8 H8B 0.9700 . ?
C19 H19 0.9300 . ?
C19 C18 1.381(5) . ?
C15 H15 0.9300 . ?
C15 C16 1.381(5) . ?
C13 H13A 0.9600 . ?
C13 H13B 0.9600 . ?
C13 H13C 0.9600 . ?
C12 H12A 0.9600 . ?
C12 H12B 0.9600 . ?
C12 H12C 0.9600 . ?
C3 H3 0.9300 . ?
C3 C2 1.376(5) . ?
C18 H18 0.9300 . ?
C18 C17 1.373(6) . ?
C11 H11A 0.9600 . ?
C11 H11B 0.9600 . ?
C11 H11C 0.9600 . ?
C2 H2 0.9300 . ?
C17 H17 0.9300 . ?
C17 C16 1.380(6) . ?
C16 H16 0.9300 . ?
C6 H6 0.9300 . ?
C6 C5 1.374(5) . ?
C5 H5 0.9300 . ?

loop_
_geom_torsion_atom_site_label_1
_geom_torsion_atom_site_label_2
_geom_torsion_atom_site_label_3
_geom_torsion_atom_site_label_4
_geom_torsion
_geom_torsion_site_symmetry_1
_geom_torsion_site_symmetry_2
_geom_torsion_site_symmetry_3
_geom_torsion_site_symmetry_4
_geom_torsion_publ_flag
Br1 C1 C2 C3 -179.9(3) . . . . ?
Br1 C1 C6 C5 179.6(4) . . . . ?
N1 C14 C19 C18 178.0(3) . . . . ?
N1 C14 C15 C16 -179.0(3) . . . . ?
N1 C9 C10 C13 9.3(4) . . . . ?
N1 C9 C10 C12 132.0(3) . . . . ?
N1 C9 C10 C11 -109.0(3) . . . . ?
N2 C9 C10 C13 -177.7(3) . . . . ?
N2 C9 C10 C12 -54.9(4) . . . . ?
N2 C9 C10 C11 64.1(3) . . . . ?
C7 C4 C3 C2 179.6(4) . . . . ?
C7 C4 C5 C6 -179.8(4) . . . . ?
C14 N1 C9 N2 122.1(3) . . . . ?
C14 N1 C9 C10 -65.2(3) . . . . ?
C14 N1 C008 F1 59.4(3) . . . . ?
C14 N1 C008 C7 -123.0(3) . . . . ?
C14 C19 C18 C17 0.4(6) . . . . ?
C14 C15 C16 C17 1.5(5) . . . . ?
C9 N1 C14 C19 143.0(3) . . . . ?
C9 N1 C14 C15 -39.1(4) . . . . ?
C9 N1 C008 F1 -160.5(2) . . . . ?
C9 N1 C008 C7 17.2(4) . . . . ?
C9 N2 C8 C7 24.7(4) . . . . ?
C008 N1 C14 C19 -78.6(3) . . . . ?
C008 N1 C14 C15 99.3(3) . . . . ?
C008 N1 C9 N2 -16.3(4) . . . . ?
C008 N1 C9 C10 156.4(3) . . . . ?
C008 C7 C4 C3 -171.4(3) . . . . ?
C008 C7 C4 C5 7.7(5) . . . . ?
C008 C7 C8 N2 -23.0(4) . . . . ?
C4 C7 C008 F1 -0.4(5) . . . . ?
C4 C7 C008 N1 -177.7(3) . . . . ?
C4 C7 C8 N2 157.2(3) . . . . ?
C4 C3 C2 C1 -0.2(7) . . . . ?
C1 C6 C5 C4 0.8(7) . . . . ?
C8 N2 C9 N1 -4.7(4) . . . . ?
C8 N2 C9 C10 -177.4(3) . . . . ?
C8 C7 C008 F1 179.8(3) . . . . ?
C8 C7 C008 N1 2.5(5) . . . . ?
C8 C7 C4 C3 8.4(5) . . . . ?
C8 C7 C4 C5 -172.5(4) . . . . ?
C19 C14 C15 C16 -1.1(5) . . . . ?
C19 C18 C17 C16 0.0(6) . . . . ?
C15 C14 C19 C18 0.1(5) . . . . ?
C3 C4 C5 C6 -0.7(6) . . . . ?
C18 C17 C16 C15 -1.0(6) . . . . ?
C2 C1 C6 C5 -0.5(7) . . . . ?
C6 C1 C2 C3 0.3(7) . . . . ?
C5 C4 C3 C2 0.4(6) . . . . ?
